data_4025306
loop_
_publ_author_name
'Etienne Nadeau'
'Dominic L. Ventura'
'Jonathan A. Brekan'
'Huw M. L. Davies'

_publ_section_title
;
 Controlling Factors for C-H Functionalization versus Cyclopropanation of
 Dihydronaphthalenes
;
_journal_name_full 'Journal of Organic Chemistry'
_journal_page_first 1927
_journal_page_last 1939
_journal_paper_doi 10.1021/jo902644f
_journal_volume 75
_journal_year 2010
_chemical_formula_moiety 'C23 H34 O3 Si'
_chemical_formula_sum 'C23 H34 O3 Si'
_chemical_formula_weight 386.59
_chemical_name_systematic
; 
 ? 
;
_space_group_IT_number 4
_symmetry_cell_setting monoclinic
_symmetry_space_group_name_Hall 'P 2yb'
_symmetry_space_group_name_H-M 'P 1 21 1'
_atom_sites_solution_hydrogens geom
_atom_sites_solution_primary direct
_atom_sites_solution_secondary difmap
_audit_creation_method SHELXL-97
_cell_angle_alpha 90.00
_cell_angle_beta 96.389(3)
_cell_angle_gamma 90.00
_cell_formula_units_Z 4
_cell_length_a 11.3659(5)
_cell_length_b 8.2530(4)
_cell_length_c 24.6381(10)
_cell_measurement_reflns_used 1759
_cell_measurement_temperature 173(2)
_cell_measurement_theta_max 68.39
_cell_measurement_theta_min 3.61
_cell_volume 2296.77(18)
_computing_cell_refinement 'Bruker SMART'
_computing_data_collection 'Bruker SMART'
_computing_data_reduction 'Bruker SAINT'
_computing_molecular_graphics 'Bruker SHELXTL'
_computing_publication_material 'Bruker SHELXTL'
_computing_structure_refinement 'SHELXL-97 (Sheldrick, 1997)'
_computing_structure_solution 'SHELXS-97 (Sheldrick, 1990)'
_diffrn_ambient_temperature 173(2)
_diffrn_measured_fraction_theta_full 0.973
_diffrn_measured_fraction_theta_max 0.973
_diffrn_measurement_device_type 'CCD area detector'
_diffrn_measurement_method 'phi and omega scans'
_diffrn_radiation_monochromator graphite
_diffrn_radiation_source 'fine-focus sealed tube'
_diffrn_radiation_type CuK\a
_diffrn_radiation_wavelength 1.54178
_diffrn_reflns_av_R_equivalents 0.0582
_diffrn_reflns_av_sigmaI/netI 0.0896
_diffrn_reflns_limit_h_max 12
_diffrn_reflns_limit_h_min -13
_diffrn_reflns_limit_k_max 9
_diffrn_reflns_limit_k_min -9
_diffrn_reflns_limit_l_max 29
_diffrn_reflns_limit_l_min -27
_diffrn_reflns_number 15498
_diffrn_reflns_theta_full 66.59
_diffrn_reflns_theta_max 66.59
_diffrn_reflns_theta_min 3.61
_exptl_absorpt_coefficient_mu 1.040
_exptl_absorpt_correction_T_max 0.9122
_exptl_absorpt_correction_T_min 0.6518
_exptl_absorpt_correction_type multi-scan
_exptl_absorpt_process_details SADABS
_exptl_crystal_colour colourless
_exptl_crystal_density_diffrn 1.118
_exptl_crystal_density_method 'not measured'
_exptl_crystal_description plate
_exptl_crystal_F_000 840
_exptl_crystal_size_max 0.45
_exptl_crystal_size_mid 0.22
_exptl_crystal_size_min 0.09
_refine_diff_density_max 0.292
_refine_diff_density_min -0.473
_refine_diff_density_rms 0.046
_refine_ls_abs_structure_details 'Flack H D (1983), Acta Cryst. A39, 876-881'
_refine_ls_abs_structure_Flack 0.04(3)
_refine_ls_extinction_coef 0.0035(3)
_refine_ls_extinction_expression Fc^*^=kFc[1+0.001xFc^2^\l^3^/sin(2\q)]^-1/4^
_refine_ls_extinction_method SHELXL
_refine_ls_goodness_of_fit_ref 1.109
_refine_ls_hydrogen_treatment constr
_refine_ls_matrix_type full
_refine_ls_number_parameters 488
_refine_ls_number_reflns 6880
_refine_ls_number_restraints 1
_refine_ls_restrained_S_all 1.109
_refine_ls_R_factor_all 0.0667
_refine_ls_R_factor_gt 0.0514
_refine_ls_shift/su_max 0.001
_refine_ls_shift/su_mean 0.000
_refine_ls_structure_factor_coef Fsqd
_refine_ls_weighting_details 'calc w=1/[\s^2^(Fo^2^)+(0.0400P)^2^+0.5000P] where P=(Fo^2^+2Fc^2^)/3'
_refine_ls_weighting_scheme calc
_refine_ls_wR_factor_gt 0.1283
_refine_ls_wR_factor_ref 0.1458
_reflns_number_gt 5786
_reflns_number_total 6880
_reflns_threshold_expression >2sigma(I)
_cod_data_source_file jo902644f_si_003.cif
_cod_data_source_block EN_VI_35E
_cod_depositor_comments
;
The following automatic conversions were performed:

'_symmetry_cell_setting' value 'Monoclinic' changed to 'monoclinic'
according to the built-in table from CIF Core dictionary named
'cif_core.dic' version 2.4.1 from 2010-06-29.

Automatic conversion script
Id: cif_fix_values 1646 2011-03-28 12:23:43Z adriana 
;
_cod_database_code 4025306

loop_
_symmetry_equiv_pos_as_xyz
'x, y, z'
'-x, y+1/2, -z'

loop_
_atom_site_label
_atom_site_type_symbol
_atom_site_fract_x
_atom_site_fract_y
_atom_site_fract_z
_atom_site_U_iso_or_equiv
_atom_site_adp_type
_atom_site_occupancy
_atom_site_symmetry_multiplicity
_atom_site_calc_flag
_atom_site_refinement_flags
_atom_site_disorder_assembly
_atom_site_disorder_group
C1 C 0.3290(3) 1.1278(4) 0.71550(13) 0.0364(7) Uani 1 1 d . . .
H1A H 0.3866 1.2176 0.7252 0.044 Uiso 1 1 calc R . .
C2 C 0.2625(3) 1.0734(4) 0.76060(13) 0.0369(7) Uani 1 1 d . . .
C3 C 0.3137(3) 1.0987(5) 0.81406(13) 0.0473(9) Uani 1 1 d . . .
H3A H 0.3909 1.1441 0.8202 0.057 Uiso 1 1 calc R . .
C4 C 0.2544(4) 1.0588(6) 0.85804(15) 0.0572(11) Uani 1 1 d . . .
H4A H 0.2909 1.0747 0.8942 0.069 Uiso 1 1 calc R . .
C5 C 0.1420(4) 0.9960(6) 0.84905(15) 0.0605(11) Uani 1 1 d . . .
H5A H 0.1000 0.9698 0.8791 0.073 Uiso 1 1 calc R . .
C6 C 0.0891(3) 0.9705(5) 0.79571(14) 0.0506(10) Uani 1 1 d . . .
H6A H 0.0115 0.9264 0.7900 0.061 Uiso 1 1 calc R . .
C7 C 0.1479(3) 1.0083(4) 0.75092(14) 0.0389(8) Uani 1 1 d . . .
C8 C 0.0928(3) 0.9741(4) 0.69310(13) 0.0395(8) Uani 1 1 d . . .
H8A H 0.1194 0.8637 0.6831 0.047 Uiso 1 1 calc R . .
C9 C 0.1348(3) 1.0939(4) 0.65153(13) 0.0402(8) Uani 1 1 d . . .
H9A H 0.1159 1.0475 0.6145 0.048 Uiso 1 1 calc R . .
H9B H 0.0886 1.1952 0.6530 0.048 Uiso 1 1 calc R . .
C10 C 0.2650(3) 1.1369(4) 0.65915(13) 0.0376(7) Uani 1 1 d . . .
H10A H 0.2867 1.2324 0.6374 0.045 Uiso 1 1 calc R . .
C11 C 0.3627(3) 1.0118(4) 0.67037(12) 0.0333(7) Uani 1 1 d . . .
C12 C 0.4758(3) 1.0496(4) 0.64702(13) 0.0368(7) Uani 1 1 d . . .
C13 C 0.6097(3) 1.2517(5) 0.62576(15) 0.0580(11) Uani 1 1 d . . .
H13A H 0.6208 1.3693 0.6280 0.087 Uiso 1 1 calc R . .
H13B H 0.6055 1.2174 0.5875 0.087 Uiso 1 1 calc R . .
H13C H 0.6765 1.1977 0.6470 0.087 Uiso 1 1 calc R . .
C14 C 0.3393(3) 0.8344(4) 0.67136(12) 0.0335(7) Uani 1 1 d . . .
C15 C 0.3707(3) 0.7407(4) 0.71397(13) 0.0416(8) Uani 1 1 d . . .
H15A H 0.4085 0.7907 0.7460 0.050 Uiso 1 1 calc R . .
C16 C 0.3510(4) 0.5610(5) 0.71553(14) 0.0505(9) Uani 1 1 d . . .
H16A H 0.3823 0.5189 0.7515 0.076 Uiso 1 1 calc R . .
H16B H 0.3919 0.5087 0.6872 0.076 Uiso 1 1 calc R . .
H16C H 0.2660 0.5381 0.7089 0.076 Uiso 1 1 calc R . .
C17 C 0.3062(4) 0.9511(5) 0.52566(15) 0.0555(10) Uani 1 1 d . . .
H17A H 0.3750 1.0136 0.5414 0.083 Uiso 1 1 calc R . .
H17B H 0.2335 1.0100 0.5309 0.083 Uiso 1 1 calc R . .
H17C H 0.3107 0.9353 0.4865 0.083 Uiso 1 1 calc R . .
C18 C 0.4463(3) 0.6412(6) 0.55501(18) 0.0710(13) Uani 1 1 d . . .
H18A H 0.5127 0.7085 0.5705 0.107 Uiso 1 1 calc R . .
H18B H 0.4545 0.6185 0.5166 0.107 Uiso 1 1 calc R . .
H18C H 0.4461 0.5390 0.5753 0.107 Uiso 1 1 calc R . .
C19 C 0.1749(3) 0.6258(5) 0.53062(13) 0.0432(8) Uani 1 1 d . . .
C20 C 0.0594(3) 0.7160(5) 0.53824(16) 0.0559(10) Uani 1 1 d . . .
H20A H -0.0084 0.6509 0.5229 0.084 Uiso 1 1 calc R . .
H20B H 0.0584 0.8206 0.5194 0.084 Uiso 1 1 calc R . .
H20C H 0.0546 0.7338 0.5773 0.084 Uiso 1 1 calc R . .
C21 C 0.1747(4) 0.4632(5) 0.56051(15) 0.0559(10) Uani 1 1 d . . .
H21A H 0.1065 0.3989 0.5452 0.084 Uiso 1 1 calc R . .
H21B H 0.1697 0.4823 0.5994 0.084 Uiso 1 1 calc R . .
H21C H 0.2479 0.4043 0.5560 0.084 Uiso 1 1 calc R . .
C22 C 0.1789(4) 0.5950(6) 0.46931(14) 0.0651(12) Uani 1 1 d . . .
H22A H 0.1099 0.5305 0.4550 0.098 Uiso 1 1 calc R . .
H22B H 0.2515 0.5359 0.4639 0.098 Uiso 1 1 calc R . .
H22C H 0.1778 0.6988 0.4499 0.098 Uiso 1 1 calc R . .
C23 C -0.0424(3) 0.9730(5) 0.68686(16) 0.0547(10) Uani 1 1 d . . .
H23A H -0.0703 0.8966 0.7131 0.082 Uiso 1 1 calc R . .
H23B H -0.0720 0.9397 0.6497 0.082 Uiso 1 1 calc R . .
H23C H -0.0716 1.0819 0.6938 0.082 Uiso 1 1 calc R . .
C1B C 0.7107(3) 0.6650(4) 0.77912(13) 0.0398(8) Uani 1 1 d . . .
H1BA H 0.6610 0.7636 0.7704 0.048 Uiso 1 1 calc R . .
C2B C 0.7730(3) 0.6055(4) 0.73345(14) 0.0391(8) Uani 1 1 d . . .
C3B C 0.7277(3) 0.6477(4) 0.68066(14) 0.0476(9) Uani 1 1 d . . .
H3BA H 0.6555 0.7064 0.6749 0.057 Uiso 1 1 calc R . .
C4B C 0.7864(4) 0.6054(5) 0.63614(15) 0.0560(11) Uani 1 1 d . . .
H4BA H 0.7549 0.6350 0.6002 0.067 Uiso 1 1 calc R . .
C5B C 0.8904(4) 0.5204(5) 0.64493(17) 0.0626(12) Uani 1 1 d . . .
H5BA H 0.9308 0.4896 0.6148 0.075 Uiso 1 1 calc R . .
C6B C 0.9373(4) 0.4787(5) 0.69783(17) 0.0561(10) Uani 1 1 d . . .
H6BA H 1.0096 0.4202 0.7031 0.067 Uiso 1 1 calc R . .
C7B C 0.8807(3) 0.5206(4) 0.74289(15) 0.0448(9) Uani 1 1 d . . .
C8B C 0.9306(3) 0.4738(4) 0.80028(15) 0.0452(9) Uani 1 1 d . . .
H8BA H 0.8937 0.3682 0.8089 0.054 Uiso 1 1 calc R . .
C9B C 0.8987(3) 0.5980(5) 0.84293(15) 0.0463(9) Uani 1 1 d . . .
H9B1 H 0.9124 0.5472 0.8795 0.056 Uiso 1 1 calc R . .
H9B2 H 0.9537 0.6909 0.8426 0.056 Uiso 1 1 calc R . .
C10B C 0.7738(3) 0.6622(4) 0.83524(14) 0.0431(8) Uani 1 1 d . . .
H10B H 0.7601 0.7598 0.8578 0.052 Uiso 1 1 calc R . .
C11B C 0.6659(3) 0.5528(4) 0.82300(13) 0.0382(8) Uani 1 1 d . . .
C12B C 0.5590(3) 0.6211(5) 0.84408(14) 0.0469(9) Uani 1 1 d . . .
C13B C 0.3729(4) 0.5698(8) 0.87237(19) 0.0867(17) Uani 1 1 d . . .
H13D H 0.3188 0.4802 0.8776 0.130 Uiso 1 1 calc R . .
H13E H 0.3343 0.6464 0.8457 0.130 Uiso 1 1 calc R . .
H13F H 0.3939 0.6255 0.9072 0.130 Uiso 1 1 calc R . .
C14B C 0.6774(3) 0.3727(4) 0.82122(13) 0.0348(7) Uani 1 1 d . . .
C15B C 0.6453(3) 0.2826(4) 0.77822(13) 0.0384(7) Uani 1 1 d . . .
H15B H 0.6100 0.3358 0.7463 0.046 Uiso 1 1 calc R . .
C16B C 0.6599(3) 0.1023(4) 0.77555(14) 0.0460(9) Uani 1 1 d . . .
H16D H 0.6300 0.0638 0.7390 0.069 Uiso 1 1 calc R . .
H16E H 0.6153 0.0507 0.8027 0.069 Uiso 1 1 calc R . .
H16F H 0.7440 0.0747 0.7833 0.069 Uiso 1 1 calc R . .
C17B C 0.7011(4) 0.4823(6) 0.96721(16) 0.0707(13) Uani 1 1 d . . .
H17D H 0.6341 0.5465 0.9505 0.106 Uiso 1 1 calc R . .
H17E H 0.7751 0.5402 0.9635 0.106 Uiso 1 1 calc R . .
H17F H 0.6931 0.4656 1.0060 0.106 Uiso 1 1 calc R . .
C18B C 0.5591(4) 0.1767(7) 0.93444(17) 0.0743(14) Uani 1 1 d . . .
H18D H 0.4947 0.2460 0.9181 0.111 Uiso 1 1 calc R . .
H18E H 0.5474 0.1532 0.9725 0.111 Uiso 1 1 calc R . .
H18F H 0.5595 0.0750 0.9139 0.111 Uiso 1 1 calc R . .
C19B C 0.8296(3) 0.1554(5) 0.96317(13) 0.0472(9) Uani 1 1 d . . .
C20B C 0.9485(4) 0.2392(6) 0.95710(18) 0.0685(12) Uani 1 1 d . . .
H20D H 1.0136 0.1711 0.9734 0.103 Uiso 1 1 calc R . .
H20E H 0.9511 0.3443 0.9757 0.103 Uiso 1 1 calc R . .
H20F H 0.9564 0.2556 0.9183 0.103 Uiso 1 1 calc R . .
C21B C 0.8317(4) -0.0074(5) 0.93357(17) 0.0652(12) Uani 1 1 d . . .
H21D H 0.8986 -0.0721 0.9501 0.098 Uiso 1 1 calc R . .
H21E H 0.8404 0.0113 0.8949 0.098 Uiso 1 1 calc R . .
H21F H 0.7577 -0.0656 0.9367 0.098 Uiso 1 1 calc R . .
C22B C 0.8212(4) 0.1230(8) 1.02354(15) 0.0858(17) Uani 1 1 d . . .
H22D H 0.8887 0.0567 1.0385 0.129 Uiso 1 1 calc R . .
H22E H 0.7474 0.0653 1.0277 0.129 Uiso 1 1 calc R . .
H22F H 0.8222 0.2262 1.0433 0.129 Uiso 1 1 calc R . .
C23B C 1.0653(3) 0.4502(6) 0.80791(19) 0.0646(12) Uani 1 1 d . . .
H23D H 1.0877 0.3714 0.7811 0.097 Uiso 1 1 calc R . .
H23E H 1.0898 0.4101 0.8449 0.097 Uiso 1 1 calc R . .
H23F H 1.1043 0.5539 0.8026 0.097 Uiso 1 1 calc R . .
O1 O 0.5386(2) 0.9495(3) 0.62944(11) 0.0528(7) Uani 1 1 d . . .
O2 O 0.5002(2) 1.2081(3) 0.64771(9) 0.0446(6) Uani 1 1 d . . .
O3 O 0.27863(18) 0.7700(3) 0.62416(8) 0.0378(5) Uani 1 1 d . . .
O1B O 0.5422(2) 0.7627(4) 0.85206(11) 0.0648(8) Uani 1 1 d . . .
O2B O 0.4795(2) 0.5067(4) 0.85251(11) 0.0572(7) Uani 1 1 d . . .
O3B O 0.73235(19) 0.3024(3) 0.86860(8) 0.0409(5) Uani 1 1 d . . .
Si1 Si 0.30511(8) 0.75040(11) 0.56002(3) 0.0388(2) Uani 1 1 d . . .
Si1B Si 0.70321(8) 0.28269(13) 0.93230(3) 0.0449(3) Uani 1 1 d . . .

loop_
_atom_site_aniso_label
_atom_site_aniso_U_11
_atom_site_aniso_U_22
_atom_site_aniso_U_33
_atom_site_aniso_U_23
_atom_site_aniso_U_13
_atom_site_aniso_U_12
C1 0.0416(18) 0.0310(18) 0.0372(17) 0.0007(14) 0.0066(14) -0.0028(14)
C2 0.0401(18) 0.0333(18) 0.0381(17) -0.0012(14) 0.0086(14) 0.0012(14)
C3 0.047(2) 0.055(2) 0.0405(19) -0.0025(17) 0.0065(16) -0.0036(17)
C4 0.058(2) 0.077(3) 0.0364(18) 0.005(2) 0.0050(17) -0.003(2)
C5 0.063(3) 0.075(3) 0.046(2) 0.006(2) 0.0192(19) -0.007(2)
C6 0.050(2) 0.057(2) 0.046(2) 0.0095(18) 0.0095(17) -0.0094(18)
C7 0.0408(18) 0.0346(19) 0.0419(18) 0.0033(15) 0.0076(15) -0.0025(14)
C8 0.0391(18) 0.0340(18) 0.0459(19) 0.0017(16) 0.0071(15) -0.0035(14)
C9 0.0362(18) 0.043(2) 0.0417(18) 0.0013(16) 0.0040(14) 0.0023(15)
C10 0.0413(18) 0.0320(18) 0.0396(17) 0.0045(15) 0.0052(14) -0.0019(14)
C11 0.0354(16) 0.0342(18) 0.0301(15) 0.0009(14) 0.0032(13) -0.0005(13)
C12 0.0403(18) 0.0370(19) 0.0327(16) 0.0018(15) 0.0024(14) -0.0046(15)
C13 0.053(2) 0.063(3) 0.061(2) 0.000(2) 0.0192(18) -0.022(2)
C14 0.0362(17) 0.0335(17) 0.0308(15) -0.0026(14) 0.0038(13) -0.0004(13)
C15 0.0479(19) 0.0376(19) 0.0388(17) -0.0011(16) 0.0030(14) 0.0003(16)
C16 0.065(2) 0.041(2) 0.0424(19) 0.0072(17) -0.0100(18) 0.0036(18)
C17 0.064(2) 0.060(3) 0.044(2) 0.0078(19) 0.0117(18) -0.019(2)
C18 0.048(2) 0.088(4) 0.076(3) -0.031(3) 0.000(2) 0.011(2)
C19 0.046(2) 0.047(2) 0.0352(17) 0.0040(16) -0.0022(15) -0.0004(16)
C20 0.051(2) 0.057(3) 0.058(2) 0.007(2) -0.0013(18) -0.0050(19)
C21 0.075(3) 0.043(2) 0.047(2) 0.0028(18) -0.0060(19) -0.011(2)
C22 0.074(3) 0.080(3) 0.041(2) -0.008(2) 0.004(2) -0.022(2)
C23 0.041(2) 0.066(3) 0.057(2) 0.000(2) 0.0038(18) -0.0086(18)
C1B 0.0395(18) 0.0352(19) 0.0444(18) -0.0001(15) 0.0039(15) -0.0001(14)
C2B 0.0405(19) 0.0313(18) 0.0465(19) 0.0041(15) 0.0084(15) -0.0068(14)
C3B 0.054(2) 0.041(2) 0.048(2) 0.0030(17) 0.0059(17) -0.0142(17)
C4B 0.065(3) 0.060(3) 0.044(2) -0.0035(19) 0.0125(19) -0.022(2)
C5B 0.069(3) 0.062(3) 0.063(3) -0.009(2) 0.032(2) -0.020(2)
C6B 0.051(2) 0.053(3) 0.067(3) -0.005(2) 0.021(2) -0.0051(18)
C7B 0.0419(19) 0.036(2) 0.058(2) 0.0007(17) 0.0138(17) -0.0076(15)
C8B 0.0342(18) 0.040(2) 0.062(2) 0.0054(18) 0.0074(16) -0.0023(15)
C9B 0.0411(19) 0.045(2) 0.051(2) 0.0051(17) -0.0026(16) -0.0083(16)
C10B 0.046(2) 0.0330(19) 0.0489(19) -0.0043(16) 0.0010(16) -0.0053(15)
C11B 0.0402(18) 0.0387(19) 0.0358(17) -0.0021(15) 0.0051(14) -0.0011(15)
C12B 0.047(2) 0.054(2) 0.0397(19) -0.0043(18) 0.0062(16) 0.0077(18)
C13B 0.045(2) 0.127(5) 0.093(3) -0.019(3) 0.029(2) 0.011(3)
C14B 0.0321(17) 0.040(2) 0.0330(16) 0.0024(14) 0.0065(13) 0.0018(13)
C15B 0.0403(17) 0.0368(19) 0.0386(16) 0.0047(15) 0.0060(14) -0.0009(15)
C16B 0.053(2) 0.042(2) 0.0406(19) -0.0049(16) -0.0028(16) -0.0038(17)
C17B 0.083(3) 0.083(4) 0.043(2) -0.015(2) -0.004(2) 0.017(3)
C18B 0.056(3) 0.103(4) 0.063(3) 0.022(3) 0.005(2) -0.011(3)
C19B 0.053(2) 0.054(2) 0.0336(17) -0.0002(17) -0.0018(16) -0.0052(17)
C20B 0.056(2) 0.066(3) 0.080(3) 0.003(3) -0.008(2) -0.001(2)
C21B 0.085(3) 0.051(3) 0.057(2) -0.001(2) -0.005(2) 0.007(2)
C22B 0.096(4) 0.123(5) 0.037(2) 0.014(3) 0.005(2) 0.034(4)
C23B 0.038(2) 0.069(3) 0.087(3) 0.014(3) 0.006(2) 0.004(2)
O1 0.0451(14) 0.0475(16) 0.0685(17) -0.0092(13) 0.0189(13) 0.0008(12)
O2 0.0464(13) 0.0423(15) 0.0478(13) -0.0030(11) 0.0165(11) -0.0107(11)
O3 0.0434(12) 0.0347(13) 0.0356(11) -0.0012(10) 0.0052(9) -0.0039(10)
O1B 0.0651(17) 0.059(2) 0.0719(18) -0.0100(16) 0.0159(14) 0.0212(15)
O2B 0.0403(14) 0.074(2) 0.0595(16) -0.0101(15) 0.0160(12) 0.0022(13)
O3B 0.0454(13) 0.0422(14) 0.0353(11) -0.0005(11) 0.0057(10) -0.0009(11)
Si1 0.0397(5) 0.0434(6) 0.0335(4) -0.0016(4) 0.0046(4) -0.0007(4)
Si1B 0.0454(5) 0.0567(7) 0.0327(5) -0.0010(5) 0.0044(4) -0.0024(5)

loop_
_atom_type_symbol
_atom_type_description
_atom_type_scat_dispersion_real
_atom_type_scat_dispersion_imag
_atom_type_scat_source
C C 0.0181 0.0091 'International Tables Vol C Tables 4.2.6.8 and 6.1.1.4'
H H 0.0000 0.0000 'International Tables Vol C Tables 4.2.6.8 and 6.1.1.4'
O O 0.0492 0.0322 'International Tables Vol C Tables 4.2.6.8 and 6.1.1.4'
Si Si 0.2541 0.3302 'International Tables Vol C Tables 4.2.6.8 and 6.1.1.4'

loop_
_geom_angle_atom_site_label_1
_geom_angle_atom_site_label_2
_geom_angle_atom_site_label_3
_geom_angle
_geom_angle_site_symmetry_1
_geom_angle_site_symmetry_3
_geom_angle_publ_flag
C2 C1 C10 118.4(3) . . ?
C2 C1 C11 122.7(3) . . ?
C10 C1 C11 59.8(2) . . ?
C2 C1 H1A 114.9 . . ?
C10 C1 H1A 114.9 . . ?
C11 C1 H1A 114.9 . . ?
C3 C2 C7 120.0(3) . . ?
C3 C2 C1 117.9(3) . . ?
C7 C2 C1 122.0(3) . . ?
C4 C3 C2 121.1(3) . . ?
C4 C3 H3A 119.4 . . ?
C2 C3 H3A 119.4 . . ?
C5 C4 C3 119.4(4) . . ?
C5 C4 H4A 120.3 . . ?
C3 C4 H4A 120.3 . . ?
C4 C5 C6 120.2(3) . . ?
C4 C5 H5A 119.9 . . ?
C6 C5 H5A 119.9 . . ?
C7 C6 C5 121.2(4) . . ?
C7 C6 H6A 119.4 . . ?
C5 C6 H6A 119.4 . . ?
C6 C7 C2 118.1(3) . . ?
C6 C7 C8 121.3(3) . . ?
C2 C7 C8 120.6(3) . . ?
C7 C8 C23 113.7(3) . . ?
C7 C8 C9 112.3(3) . . ?
C23 C8 C9 108.7(3) . . ?
C7 C8 H8A 107.3 . . ?
C23 C8 H8A 107.3 . . ?
C9 C8 H8A 107.3 . . ?
C10 C9 C8 116.1(3) . . ?
C10 C9 H9A 108.3 . . ?
C8 C9 H9A 108.3 . . ?
C10 C9 H9B 108.3 . . ?
C8 C9 H9B 108.3 . . ?
H9A C9 H9B 107.4 . . ?
C1 C10 C9 118.1(3) . . ?
C1 C10 C11 61.8(2) . . ?
C9 C10 C11 123.3(3) . . ?
C1 C10 H10A 114.5 . . ?
C9 C10 H10A 114.5 . . ?
C11 C10 H10A 114.5 . . ?
C14 C11 C12 111.9(3) . . ?
C14 C11 C10 122.9(3) . . ?
C12 C11 C10 115.5(3) . . ?
C14 C11 C1 122.5(3) . . ?
C12 C11 C1 116.0(3) . . ?
C10 C11 C1 58.4(2) . . ?
O1 C12 O2 123.1(3) . . ?
O1 C12 C11 124.3(3) . . ?
O2 C12 C11 112.6(3) . . ?
O2 C13 H13A 109.5 . . ?
O2 C13 H13B 109.5 . . ?
H13A C13 H13B 109.5 . . ?
O2 C13 H13C 109.5 . . ?
H13A C13 H13C 109.5 . . ?
H13B C13 H13C 109.5 . . ?
C15 C14 O3 120.4(3) . . ?
C15 C14 C11 123.8(3) . . ?
O3 C14 C11 115.8(3) . . ?
C14 C15 C16 124.8(3) . . ?
C14 C15 H15A 117.6 . . ?
C16 C15 H15A 117.6 . . ?
C15 C16 H16A 109.5 . . ?
C15 C16 H16B 109.5 . . ?
H16A C16 H16B 109.5 . . ?
C15 C16 H16C 109.5 . . ?
H16A C16 H16C 109.5 . . ?
H16B C16 H16C 109.5 . . ?
Si1 C17 H17A 109.5 . . ?
Si1 C17 H17B 109.5 . . ?
H17A C17 H17B 109.5 . . ?
Si1 C17 H17C 109.5 . . ?
H17A C17 H17C 109.5 . . ?
H17B C17 H17C 109.5 . . ?
Si1 C18 H18A 109.5 . . ?
Si1 C18 H18B 109.5 . . ?
H18A C18 H18B 109.5 . . ?
Si1 C18 H18C 109.5 . . ?
H18A C18 H18C 109.5 . . ?
H18B C18 H18C 109.5 . . ?
C21 C19 C20 108.5(3) . . ?
C21 C19 C22 109.2(3) . . ?
C20 C19 C22 108.6(3) . . ?
C21 C19 Si1 109.7(2) . . ?
C20 C19 Si1 109.5(3) . . ?
C22 C19 Si1 111.2(3) . . ?
C19 C20 H20A 109.5 . . ?
C19 C20 H20B 109.5 . . ?
H20A C20 H20B 109.5 . . ?
C19 C20 H20C 109.5 . . ?
H20A C20 H20C 109.5 . . ?
H20B C20 H20C 109.5 . . ?
C19 C21 H21A 109.5 . . ?
C19 C21 H21B 109.5 . . ?
H21A C21 H21B 109.5 . . ?
C19 C21 H21C 109.5 . . ?
H21A C21 H21C 109.5 . . ?
H21B C21 H21C 109.5 . . ?
C19 C22 H22A 109.5 . . ?
C19 C22 H22B 109.5 . . ?
H22A C22 H22B 109.5 . . ?
C19 C22 H22C 109.5 . . ?
H22A C22 H22C 109.5 . . ?
H22B C22 H22C 109.5 . . ?
C8 C23 H23A 109.5 . . ?
C8 C23 H23B 109.5 . . ?
H23A C23 H23B 109.5 . . ?
C8 C23 H23C 109.5 . . ?
H23A C23 H23C 109.5 . . ?
H23B C23 H23C 109.5 . . ?
C10B C1B C2B 118.7(3) . . ?
C10B C1B C11B 60.2(2) . . ?
C2B C1B C11B 123.7(3) . . ?
C10B C1B H1BA 114.5 . . ?
C2B C1B H1BA 114.5 . . ?
C11B C1B H1BA 114.5 . . ?
C3B C2B C7B 120.3(3) . . ?
C3B C2B C1B 118.0(3) . . ?
C7B C2B C1B 121.4(3) . . ?
C4B C3B C2B 121.0(4) . . ?
C4B C3B H3BA 119.5 . . ?
C2B C3B H3BA 119.5 . . ?
C5B C4B C3B 119.0(4) . . ?
C5B C4B H4BA 120.5 . . ?
C3B C4B H4BA 120.5 . . ?
C4B C5B C6B 120.4(4) . . ?
C4B C5B H5BA 119.8 . . ?
C6B C5B H5BA 119.8 . . ?
C5B C6B C7B 121.6(4) . . ?
C5B C6B H6BA 119.2 . . ?
C7B C6B H6BA 119.2 . . ?
C6B C7B C2B 117.6(4) . . ?
C6B C7B C8B 121.7(3) . . ?
C2B C7B C8B 120.6(3) . . ?
C7B C8B C23B 114.3(3) . . ?
C7B C8B C9B 112.1(3) . . ?
C23B C8B C9B 108.0(3) . . ?
C7B C8B H8BA 107.4 . . ?
C23B C8B H8BA 107.4 . . ?
C9B C8B H8BA 107.4 . . ?
C10B C9B C8B 116.0(3) . . ?
C10B C9B H9B1 108.3 . . ?
C8B C9B H9B1 108.3 . . ?
C10B C9B H9B2 108.3 . . ?
C8B C9B H9B2 108.3 . . ?
H9B1 C9B H9B2 107.4 . . ?
C1B C10B C9B 118.2(3) . . ?
C1B C10B C11B 62.0(2) . . ?
C9B C10B C11B 122.8(3) . . ?
C1B C10B H10B 114.6 . . ?
C9B C10B H10B 114.6 . . ?
C11B C10B H10B 114.6 . . ?
C12B C11B C14B 117.7(3) . . ?
C12B C11B C10B 112.2(3) . . ?
C14B C11B C10B 121.6(3) . . ?
C12B C11B C1B 111.2(3) . . ?
C14B C11B C1B 122.5(3) . . ?
C10B C11B C1B 57.7(2) . . ?
O1B C12B O2B 122.5(3) . . ?
O1B C12B C11B 125.2(4) . . ?
O2B C12B C11B 112.3(3) . . ?
O2B C13B H13D 109.5 . . ?
O2B C13B H13E 109.5 . . ?
H13D C13B H13E 109.5 . . ?
O2B C13B H13F 109.5 . . ?
H13D C13B H13F 109.5 . . ?
H13E C13B H13F 109.5 . . ?
C15B C14B O3B 120.0(3) . . ?
C15B C14B C11B 124.8(3) . . ?
O3B C14B C11B 115.1(3) . . ?
C14B C15B C16B 125.1(3) . . ?
C14B C15B H15B 117.4 . . ?
C16B C15B H15B 117.4 . . ?
C15B C16B H16D 109.5 . . ?
C15B C16B H16E 109.5 . . ?
H16D C16B H16E 109.5 . . ?
C15B C16B H16F 109.5 . . ?
H16D C16B H16F 109.5 . . ?
H16E C16B H16F 109.5 . . ?
Si1B C17B H17D 109.5 . . ?
Si1B C17B H17E 109.5 . . ?
H17D C17B H17E 109.5 . . ?
Si1B C17B H17F 109.5 . . ?
H17D C17B H17F 109.5 . . ?
H17E C17B H17F 109.5 . . ?
Si1B C18B H18D 109.5 . . ?
Si1B C18B H18E 109.5 . . ?
H18D C18B H18E 109.5 . . ?
Si1B C18B H18F 109.5 . . ?
H18D C18B H18F 109.5 . . ?
H18E C18B H18F 109.5 . . ?
C21B C19B C22B 108.5(4) . . ?
C21B C19B C20B 106.7(3) . . ?
C22B C19B C20B 108.9(3) . . ?
C21B C19B Si1B 110.6(3) . . ?
C22B C19B Si1B 111.5(3) . . ?
C20B C19B Si1B 110.5(3) . . ?
C19B C20B H20D 109.5 . . ?
C19B C20B H20E 109.5 . . ?
H20D C20B H20E 109.5 . . ?
C19B C20B H20F 109.5 . . ?
H20D C20B H20F 109.5 . . ?
H20E C20B H20F 109.5 . . ?
C19B C21B H21D 109.5 . . ?
C19B C21B H21E 109.5 . . ?
H21D C21B H21E 109.5 . . ?
C19B C21B H21F 109.5 . . ?
H21D C21B H21F 109.5 . . ?
H21E C21B H21F 109.5 . . ?
C19B C22B H22D 109.5 . . ?
C19B C22B H22E 109.5 . . ?
H22D C22B H22E 109.5 . . ?
C19B C22B H22F 109.5 . . ?
H22D C22B H22F 109.5 . . ?
H22E C22B H22F 109.5 . . ?
C8B C23B H23D 109.5 . . ?
C8B C23B H23E 109.5 . . ?
H23D C23B H23E 109.5 . . ?
C8B C23B H23F 109.5 . . ?
H23D C23B H23F 109.5 . . ?
H23E C23B H23F 109.5 . . ?
C12 O2 C13 114.9(3) . . ?
C14 O3 Si1 135.48(19) . . ?
C12B O2B C13B 113.7(4) . . ?
C14B O3B Si1B 136.3(2) . . ?
O3 Si1 C18 111.27(17) . . ?
O3 Si1 C17 111.08(15) . . ?
C18 Si1 C17 110.6(2) . . ?
O3 Si1 C19 101.73(13) . . ?
C18 Si1 C19 110.98(19) . . ?
C17 Si1 C19 110.88(17) . . ?
O3B Si1B C17B 111.55(18) . . ?
O3B Si1B C18B 110.11(16) . . ?
C17B Si1B C18B 110.3(2) . . ?
O3B Si1B C19B 102.47(13) . . ?
C17B Si1B C19B 110.99(19) . . ?
C18B Si1B C19B 111.2(2) . . ?

loop_
_geom_bond_atom_site_label_1
_geom_bond_atom_site_label_2
_geom_bond_distance
_geom_bond_site_symmetry_2
_geom_bond_publ_flag
C1 C2 1.481(4) . ?
C1 C10 1.496(4) . ?
C1 C11 1.547(4) . ?
C1 H1A 1.0000 . ?
C2 C3 1.395(4) . ?
C2 C7 1.404(4) . ?
C3 C4 1.379(5) . ?
C3 H3A 0.9500 . ?
C4 C5 1.374(6) . ?
C4 H4A 0.9500 . ?
C5 C6 1.399(5) . ?
C5 H5A 0.9500 . ?
C6 C7 1.388(4) . ?
C6 H6A 0.9500 . ?
C7 C8 1.518(4) . ?
C8 C23 1.527(5) . ?
C8 C9 1.537(4) . ?
C8 H8A 1.0000 . ?
C9 C10 1.513(4) . ?
C9 H9A 0.9900 . ?
C9 H9B 0.9900 . ?
C10 C11 1.518(4) . ?
C10 H10A 1.0000 . ?
C11 C14 1.489(5) . ?
C11 C12 1.499(4) . ?
C12 O1 1.203(4) . ?
C12 O2 1.337(4) . ?
C13 O2 1.456(4) . ?
C13 H13A 0.9800 . ?
C13 H13B 0.9800 . ?
C13 H13C 0.9800 . ?
C14 C15 1.321(4) . ?
C14 O3 1.390(3) . ?
C15 C16 1.501(5) . ?
C15 H15A 0.9500 . ?
C16 H16A 0.9800 . ?
C16 H16B 0.9800 . ?
C16 H16C 0.9800 . ?
C17 Si1 1.861(4) . ?
C17 H17A 0.9800 . ?
C17 H17B 0.9800 . ?
C17 H17C 0.9800 . ?
C18 Si1 1.856(4) . ?
C18 H18A 0.9800 . ?
C18 H18B 0.9800 . ?
C18 H18C 0.9800 . ?
C19 C21 1.531(5) . ?
C19 C20 1.539(5) . ?
C19 C22 1.538(4) . ?
C19 Si1 1.879(4) . ?
C20 H20A 0.9800 . ?
C20 H20B 0.9800 . ?
C20 H20C 0.9800 . ?
C21 H21A 0.9800 . ?
C21 H21B 0.9800 . ?
C21 H21C 0.9800 . ?
C22 H22A 0.9800 . ?
C22 H22B 0.9800 . ?
C22 H22C 0.9800 . ?
C23 H23A 0.9800 . ?
C23 H23B 0.9800 . ?
C23 H23C 0.9800 . ?
C1B C10B 1.485(5) . ?
C1B C2B 1.479(4) . ?
C1B C11B 1.551(5) . ?
C1B H1BA 1.0000 . ?
C2B C3B 1.389(5) . ?
C2B C7B 1.407(5) . ?
C3B C4B 1.390(5) . ?
C3B H3BA 0.9500 . ?
C4B C5B 1.371(6) . ?
C4B H4BA 0.9500 . ?
C5B C6B 1.395(6) . ?
C5B H5BA 0.9500 . ?
C6B C7B 1.387(5) . ?
C6B H6BA 0.9500 . ?
C7B C8B 1.514(5) . ?
C8B C23B 1.534(5) . ?
C8B C9B 1.539(5) . ?
C8B H8BA 1.0000 . ?
C9B C10B 1.507(5) . ?
C9B H9B1 0.9900 . ?
C9B H9B2 0.9900 . ?
C10B C11B 1.525(4) . ?
C10B H10B 1.0000 . ?
C11B C12B 1.485(5) . ?
C11B C14B 1.493(5) . ?
C12B O1B 1.204(5) . ?
C12B O2B 1.339(5) . ?
C13B O2B 1.452(4) . ?
C13B H13D 0.9800 . ?
C13B H13E 0.9800 . ?
C13B H13F 0.9800 . ?
C14B C15B 1.312(4) . ?
C14B O3B 1.389(4) . ?
C15B C16B 1.500(5) . ?
C15B H15B 0.9500 . ?
C16B H16D 0.9800 . ?
C16B H16E 0.9800 . ?
C16B H16F 0.9800 . ?
C17B Si1B 1.860(5) . ?
C17B H17D 0.9800 . ?
C17B H17E 0.9800 . ?
C17B H17F 0.9800 . ?
C18B Si1B 1.863(4) . ?
C18B H18D 0.9800 . ?
C18B H18E 0.9800 . ?
C18B H18F 0.9800 . ?
C19B C21B 1.530(6) . ?
C19B C22B 1.525(5) . ?
C19B C20B 1.541(5) . ?
C19B Si1B 1.871(4) . ?
C20B H20D 0.9800 . ?
C20B H20E 0.9800 . ?
C20B H20F 0.9800 . ?
C21B H21D 0.9800 . ?
C21B H21E 0.9800 . ?
C21B H21F 0.9800 . ?
C22B H22D 0.9800 . ?
C22B H22E 0.9800 . ?
C22B H22F 0.9800 . ?
C23B H23D 0.9800 . ?
C23B H23E 0.9800 . ?
C23B H23F 0.9800 . ?
O3 Si1 1.649(2) . ?
O3B Si1B 1.648(2) . ?

loop_
_geom_torsion_atom_site_label_1
_geom_torsion_atom_site_label_2
_geom_torsion_atom_site_label_3
_geom_torsion_atom_site_label_4
_geom_torsion
_geom_torsion_site_symmetry_1
_geom_torsion_site_symmetry_2
_geom_torsion_site_symmetry_3
_geom_torsion_site_symmetry_4
_geom_torsion_publ_flag
C10 C1 C2 C3 -166.2(3) . . . . ?
C11 C1 C2 C3 123.2(4) . . . . ?
C10 C1 C2 C7 9.5(5) . . . . ?
C11 C1 C2 C7 -61.1(4) . . . . ?
C7 C2 C3 C4 0.8(6) . . . . ?
C1 C2 C3 C4 176.6(4) . . . . ?
C2 C3 C4 C5 -1.2(6) . . . . ?
C3 C4 C5 C6 0.9(7) . . . . ?
C4 C5 C6 C7 -0.3(6) . . . . ?
C5 C6 C7 C2 -0.1(6) . . . . ?
C5 C6 C7 C8 177.4(4) . . . . ?
C3 C2 C7 C6 -0.2(5) . . . . ?
C1 C2 C7 C6 -175.8(3) . . . . ?
C3 C2 C7 C8 -177.6(3) . . . . ?
C1 C2 C7 C8 6.7(5) . . . . ?
C6 C7 C8 C23 26.9(5) . . . . ?
C2 C7 C8 C23 -155.7(3) . . . . ?
C6 C7 C8 C9 150.8(3) . . . . ?
C2 C7 C8 C9 -31.8(4) . . . . ?
C7 C8 C9 C10 41.4(4) . . . . ?
C23 C8 C9 C10 168.1(3) . . . . ?
C2 C1 C10 C9 1.5(4) . . . . ?
C11 C1 C10 C9 114.8(3) . . . . ?
C2 C1 C10 C11 -113.3(3) . . . . ?
C8 C9 C10 C1 -27.4(4) . . . . ?
C8 C9 C10 C11 45.6(4) . . . . ?
C1 C10 C11 C14 110.7(3) . . . . ?
C9 C10 C11 C14 4.0(5) . . . . ?
C1 C10 C11 C12 -106.1(3) . . . . ?
C9 C10 C11 C12 147.2(3) . . . . ?
C9 C10 C11 C1 -106.7(3) . . . . ?
C2 C1 C11 C14 -5.0(5) . . . . ?
C10 C1 C11 C14 -111.3(3) . . . . ?
C2 C1 C11 C12 -148.5(3) . . . . ?
C10 C1 C11 C12 105.2(3) . . . . ?
C2 C1 C11 C10 106.3(4) . . . . ?
C14 C11 C12 O1 2.3(5) . . . . ?
C10 C11 C12 O1 -144.8(3) . . . . ?
C1 C11 C12 O1 149.6(3) . . . . ?
C14 C11 C12 O2 -177.7(3) . . . . ?
C10 C11 C12 O2 35.2(4) . . . . ?
C1 C11 C12 O2 -30.4(4) . . . . ?
C12 C11 C14 C15 93.8(4) . . . . ?
C10 C11 C14 C15 -121.9(4) . . . . ?
C1 C11 C14 C15 -51.0(5) . . . . ?
C12 C11 C14 O3 -87.4(3) . . . . ?
C10 C11 C14 O3 56.9(4) . . . . ?
C1 C11 C14 O3 127.7(3) . . . . ?
O3 C14 C15 C16 3.0(5) . . . . ?
C11 C14 C15 C16 -178.3(3) . . . . ?
C10B C1B C2B C3B -163.0(3) . . . . ?
C11B C1B C2B C3B 125.4(4) . . . . ?
C10B C1B C2B C7B 11.6(5) . . . . ?
C11B C1B C2B C7B -60.0(5) . . . . ?
C7B C2B C3B C4B 0.9(5) . . . . ?
C1B C2B C3B C4B 175.5(3) . . . . ?
C2B C3B C4B C5B 0.2(5) . . . . ?
C3B C4B C5B C6B -0.8(6) . . . . ?
C4B C5B C6B C7B 0.3(6) . . . . ?
C5B C6B C7B C2B 0.7(6) . . . . ?
C5B C6B C7B C8B 179.3(3) . . . . ?
C3B C2B C7B C6B -1.3(5) . . . . ?
C1B C2B C7B C6B -175.8(3) . . . . ?
C3B C2B C7B C8B -179.9(3) . . . . ?
C1B C2B C7B C8B 5.7(5) . . . . ?
C6B C7B C8B C23B 26.3(5) . . . . ?
C2B C7B C8B C23B -155.2(3) . . . . ?
C6B C7B C8B C9B 149.6(3) . . . . ?
C2B C7B C8B C9B -31.9(4) . . . . ?
C7B C8B C9B C10B 41.8(4) . . . . ?
C23B C8B C9B C10B 168.6(3) . . . . ?
C2B C1B C10B C9B -0.2(5) . . . . ?
C11B C1B C10B C9B 114.3(3) . . . . ?
C2B C1B C10B C11B -114.5(3) . . . . ?
C8B C9B C10B C1B -26.9(5) . . . . ?
C8B C9B C10B C11B 46.4(5) . . . . ?
C1B C10B C11B C12B -101.8(3) . . . . ?
C9B C10B C11B C12B 151.0(3) . . . . ?
C1B C10B C11B C14B 110.9(3) . . . . ?
C9B C10B C11B C14B 3.8(5) . . . . ?
C9B C10B C11B C1B -107.1(4) . . . . ?
C10B C1B C11B C12B 103.5(3) . . . . ?
C2B C1B C11B C12B -150.0(3) . . . . ?
C10B C1B C11B C14B -109.5(4) . . . . ?
C2B C1B C11B C14B -3.0(5) . . . . ?
C2B C1B C11B C10B 106.5(4) . . . . ?
C14B C11B C12B O1B 173.7(4) . . . . ?
C10B C11B C12B O1B 25.0(5) . . . . ?
C1B C11B C12B O1B -37.6(5) . . . . ?
C14B C11B C12B O2B -7.7(5) . . . . ?
C10B C11B C12B O2B -156.4(3) . . . . ?
C1B C11B C12B O2B 141.0(3) . . . . ?
C12B C11B C14B C15B 95.3(4) . . . . ?
C10B C11B C14B C15B -119.2(4) . . . . ?
C1B C11B C14B C15B -49.7(5) . . . . ?
C12B C11B C14B O3B -88.3(4) . . . . ?
C10B C11B C14B O3B 57.2(4) . . . . ?
C1B C11B C14B O3B 126.6(3) . . . . ?
O3B C14B C15B C16B 1.8(5) . . . . ?
C11B C14B C15B C16B 178.0(3) . . . . ?
O1 C12 O2 C13 -0.4(5) . . . . ?
C11 C12 O2 C13 179.7(3) . . . . ?
C15 C14 O3 Si1 -117.7(3) . . . . ?
C11 C14 O3 Si1 63.5(4) . . . . ?
O1B C12B O2B C13B -0.5(5) . . . . ?
C11B C12B O2B C13B -179.1(3) . . . . ?
C15B C14B O3B Si1B -118.4(3) . . . . ?
C11B C14B O3B Si1B 65.1(4) . . . . ?
C14 O3 Si1 C18 55.6(4) . . . . ?
C14 O3 Si1 C17 -68.1(3) . . . . ?
C14 O3 Si1 C19 173.8(3) . . . . ?
C21 C19 Si1 O3 -60.5(3) . . . . ?
C20 C19 Si1 O3 58.5(3) . . . . ?
C22 C19 Si1 O3 178.6(3) . . . . ?
C21 C19 Si1 C18 57.9(3) . . . . ?
C20 C19 Si1 C18 177.0(3) . . . . ?
C22 C19 Si1 C18 -63.0(3) . . . . ?
C21 C19 Si1 C17 -178.7(3) . . . . ?
C20 C19 Si1 C17 -59.6(3) . . . . ?
C22 C19 Si1 C17 60.4(3) . . . . ?
C14B O3B Si1B C17B -64.7(4) . . . . ?
C14B O3B Si1B C18B 58.1(4) . . . . ?
C14B O3B Si1B C19B 176.5(3) . . . . ?
C21B C19B Si1B O3B -59.8(3) . . . . ?
C22B C19B Si1B O3B 179.3(3) . . . . ?
C20B C19B Si1B O3B 58.1(3) . . . . ?
C21B C19B Si1B C17B -179.0(3) . . . . ?
C22B C19B Si1B C17B 60.1(4) . . . . ?
C20B C19B Si1B C17B -61.1(3) . . . . ?
C21B C19B Si1B C18B 57.8(3) . . . . ?
C22B C19B Si1B C18B -63.0(4) . . . . ?
C20B C19B Si1B C18B 175.7(3) . . . . ?
